data_7021808
loop_
_publ_author_name
'Alvarez, M. Angeles'
'Alvarez, Bel\'en'
'Garc\'ia, M Esther'
'Garc\'ia-Viv\'o, Daniel'
'Ruiz, Miguel A.'

_publ_section_title
;
 Stepwise hydrogenation of an arylthiophosphinidene isocyanide complex to
 give tethered aldimine and aminocarbene functions.
;
_journal_issue 31
_journal_name_full 'Dalton transactions (Cambridge, England : 2003)'
_journal_page_first 11039
_journal_page_last 11042
_journal_paper_doi 10.1039/c3dt51562a
_journal_volume 42
_journal_year 2013
_chemical_compound_source 'synthesis as described'
_chemical_formula_moiety 'C35 H50 Mo2 N1 O2 P1 S1'
_chemical_formula_sum 'C35 H50 Mo2 N O2 P S'
_chemical_formula_weight 771.67
_chemical_name_systematic
;
?
;
_space_group_IT_number 14
_symmetry_cell_setting monoclinic
_symmetry_Int_Tables_number 14
_symmetry_space_group_name_Hall '-P 2ybc'
_symmetry_space_group_name_H-M 'P 1 21/c 1'
_atom_sites_solution_hydrogens geom
_atom_sites_solution_primary direct
_atom_sites_solution_secondary difmap
_audit_conform_dict_location ftp://ftp.iucr.org/pub/cif_core.dic
_audit_conform_dict_name cif_core.dic
_audit_conform_dict_version 2.4
_audit_creation_date 2013-03-12T17:38:29-00:00
_audit_creation_method 'WinGX routine CIF_UPDATE'
_cell_angle_alpha 90
_cell_angle_beta 109.387(3)
_cell_angle_gamma 90
_cell_formula_units_Z 4
_cell_length_a 10.3916(3)
_cell_length_b 17.0023(4)
_cell_length_c 20.9094(7)
_cell_measurement_reflns_used 5699
_cell_measurement_temperature 108(8)
_cell_measurement_theta_max 74.3446
_cell_measurement_theta_min 3.4291
_cell_measurement_wavelength 1.54184
_cell_volume 3484.82(19)
_computing_cell_refinement
;
CrysAlis RED, Oxford Diffraction Ltd.,
Version 1.171.31.7 (release 18-10-2006 CrysAlis171 .NET)
(compiled Oct 18 2006,16:28:17)
;
_computing_data_collection
;
CrysAlis CCD, Oxford Diffraction Ltd.,
Version 1.171.31.7 (release 18-10-2006 CrysAlis171 .NET)
(compiled Oct 18 2006,16:28:17)
;
_computing_data_reduction
;
CrysAlis RED, Oxford Diffraction Ltd.,
Version 1.171.31.7 (release 18-10-2006 CrysAlis171 .NET)
(compiled Oct 18 2006,16:28:17)
;
_computing_molecular_graphics 'Ortep-3 for Windows (Farrugia, 1997)'
_computing_publication_material 'WinGX publication routines (Farrugia, 1999)'
_computing_structure_refinement 'SHELXL-97 (Sheldrick, 2008)'
_computing_structure_solution 'SHELXS-97 (Sheldrick, 2008)'
_diffrn_ambient_temperature 108(8)
_diffrn_measured_fraction_theta_full 0.957
_diffrn_measured_fraction_theta_max 0.957
_diffrn_measurement_device_type 'ONYX CCD'
_diffrn_measurement_method CCD
_diffrn_radiation_monochromator graphite
_diffrn_radiation_probe x-ray
_diffrn_radiation_source 'Nova (Cu) X-ray Source'
_diffrn_radiation_type CuK\a
_diffrn_radiation_wavelength 1.54184
_diffrn_reflns_av_R_equivalents 0.0388
_diffrn_reflns_av_unetI/netI 0.0526
_diffrn_reflns_limit_h_max 12
_diffrn_reflns_limit_h_min -12
_diffrn_reflns_limit_k_max 21
_diffrn_reflns_limit_k_min -15
_diffrn_reflns_limit_l_max 24
_diffrn_reflns_limit_l_min -25
_diffrn_reflns_number 13293
_diffrn_reflns_theta_full 74.52
_diffrn_reflns_theta_max 74.52
_diffrn_reflns_theta_min 3.43
_exptl_absorpt_coefficient_mu 7.118
_exptl_absorpt_correction_T_max 1.00000
_exptl_absorpt_correction_T_min 0.87941
_exptl_absorpt_correction_type multi-scan
_exptl_absorpt_process_details
;
CrysAlisPro, Agilent Technologies,
Version 1.171.35.19 (release 27-10-2011 CrysAlis171 .NET)
(compiled Oct 27 2011,15:02:11)
Empirical absorption correction using spherical harmonics,
implemented in SCALE3 ABSPACK scaling algorithm.
;
_exptl_crystal_colour orange
_exptl_crystal_density_diffrn 1.471
_exptl_crystal_density_method 'not measured'
_exptl_crystal_description prism
_exptl_crystal_F_000 1592
_exptl_crystal_size_max 0.07
_exptl_crystal_size_mid 0.05
_exptl_crystal_size_min 0.03
_refine_diff_density_max 0.88
_refine_diff_density_min -0.62
_refine_diff_density_rms 0.079
_refine_ls_extinction_method none
_refine_ls_goodness_of_fit_ref 0.994
_refine_ls_hydrogen_treatment mixed
_refine_ls_matrix_type full
_refine_ls_number_parameters 403
_refine_ls_number_reflns 6809
_refine_ls_number_restraints 0
_refine_ls_restrained_S_all 0.994
_refine_ls_R_factor_all 0.0458
_refine_ls_R_factor_gt 0.0329
_refine_ls_shift/su_max 0.001
_refine_ls_shift/su_mean 0
_refine_ls_structure_factor_coef Fsqd
_refine_ls_weighting_details 'calc w=1/[\s^2^(Fo^2^)+(0.0315P)^2^+0.0000P] where P=(Fo^2^+2Fc^2^)/3'
_refine_ls_weighting_scheme calc
_refine_ls_wR_factor_gt 0.0727
_refine_ls_wR_factor_ref 0.0783
_reflns_number_gt 5539
_reflns_number_total 6809
_reflns_threshold_expression >2\s(I)
_cod_data_source_file c3dt51562a.txt
_cod_data_source_block compound3
_cod_original_cell_volume 3484.82(17)
_cod_database_code 7021808

loop_
_symmetry_equiv_pos_as_xyz
'x, y, z'
'-x, y+1/2, -z+1/2'
'-x, -y, -z'
'x, -y-1/2, z-1/2'

loop_
_atom_site_label
_atom_site_type_symbol
_atom_site_fract_x
_atom_site_fract_y
_atom_site_fract_z
_atom_site_U_iso_or_equiv
_atom_site_adp_type
_atom_site_occupancy
_atom_site_symmetry_multiplicity
_atom_site_calc_flag
_atom_site_refinement_flags
Mo2 Mo -0.16541(2) -0.182725(14) -0.310154(13) 0.02061(7) Uani 1 1 d .
Mo1 Mo -0.42802(3) -0.405541(16) -0.299276(15) 0.02836(8) Uani 1 1 d .
S1 S -0.17358(8) -0.41420(4) -0.27809(4) 0.02785(17) Uani 1 1 d .
P1 P -0.26816(8) -0.31125(4) -0.31899(4) 0.02209(16) Uani 1 1 d .
N1 N 0.0353(3) -0.24875(14) -0.26184(13) 0.0217(5) Uani 1 1 d .
O1 O -0.3561(4) -0.4245(2) -0.14331(17) 0.0593(9) Uani 1 1 d .
O2 O -0.5492(3) -0.25561(17) -0.25625(18) 0.0492(8) Uani 1 1 d .
C1 C -0.2213(3) -0.27984(18) -0.38906(16) 0.0225(6) Uani 1 1 d .
C2 C -0.2837(3) -0.20532(19) -0.41821(16) 0.0236(6) Uani 1 1 d .
C3 C -0.1811(4) -0.15023(19) -0.41819(16) 0.0249(6) Uani 1 1 d .
C4 C -0.0414(3) -0.16453(18) -0.38488(16) 0.0219(6) Uani 1 1 d .
C5 C 0.0169(3) -0.24890(18) -0.37885(17) 0.0231(6) Uani 1 1 d .
C6 C -0.0973(3) -0.31239(19) -0.40294(17) 0.0245(6) Uani 1 1 d .
C7 C 0.0891(3) -0.26761(18) -0.30643(17) 0.0227(6) Uani 1 1 d .
C8 C -0.1284(4) -0.1155(2) -0.20365(18) 0.0311(7) Uani 1 1 d .
H8 H -0.0575 -0.126 -0.1636 0.037 Uiso 1 1 calc R
C9 C -0.1241(4) -0.06093(19) -0.25321(19) 0.0317(8) Uani 1 1 d .
H9 H -0.0499 -0.0299 -0.2525 0.038 Uiso 1 1 calc R
C10 C -0.2547(4) -0.06168(19) -0.3050(2) 0.0325(8) Uani 1 1 d .
H10 H -0.2811 -0.0304 -0.3437 0.039 Uiso 1 1 calc R
C11 C -0.3371(4) -0.1184(2) -0.2873(2) 0.0335(8) Uani 1 1 d .
H11 H -0.4267 -0.1313 -0.3122 0.04 Uiso 1 1 calc R
C12 C -0.2572(4) -0.1518(2) -0.22425(19) 0.0314(7) Uani 1 1 d .
H12 H -0.2853 -0.191 -0.2007 0.038 Uiso 1 1 calc R
C13 C -0.6241(4) -0.4799(2) -0.3373(2) 0.0438(10) Uani 1 1 d .
H13 H -0.6868 -0.4777 -0.3143 0.053 Uiso 1 1 calc R
C14 C -0.6210(4) -0.4305(2) -0.3910(2) 0.0427(10) Uani 1 1 d .
H14 H -0.6807 -0.3893 -0.4094 0.051 Uiso 1 1 calc R
C15 C -0.5110(4) -0.4547(2) -0.4116(2) 0.0405(9) Uani 1 1 d .
H15 H -0.486 -0.4322 -0.4463 0.049 Uiso 1 1 calc R
C16 C -0.4457(4) -0.5180(2) -0.3713(2) 0.0417(9) Uani 1 1 d .
H16 H -0.3704 -0.5451 -0.3745 0.05 Uiso 1 1 calc R
C17 C -0.5144(4) -0.5334(2) -0.3248(2) 0.0433(10) Uani 1 1 d .
H17 H -0.4915 -0.5722 -0.2916 0.052 Uiso 1 1 calc R
C18 C -0.3802(4) -0.4171(2) -0.2013(2) 0.0373(8) Uani 1 1 d .
C19 C -0.5040(4) -0.3115(2) -0.2729(2) 0.0362(8) Uani 1 1 d .
C20 C 0.0631(4) -0.10020(18) -0.38508(18) 0.0282(7) Uani 1 1 d .
C21 C 0.1905(4) -0.1041(2) -0.3221(2) 0.0372(9) Uani 1 1 d .
H21A H 0.1653 -0.0966 -0.2823 0.056 Uiso 1 1 calc R
H21B H 0.2532 -0.0636 -0.3244 0.056 Uiso 1 1 calc R
H21C H 0.2331 -0.1546 -0.3199 0.056 Uiso 1 1 calc R
C22 C 0.0038(4) -0.01672(19) -0.38900(19) 0.0336(8) Uani 1 1 d .
H22A H -0.0324 -0.0094 -0.3527 0.05 Uiso 1 1 calc R
H22B H -0.0677 -0.0099 -0.4317 0.05 Uiso 1 1 calc R
H22C H 0.0745 0.0212 -0.385 0.05 Uiso 1 1 calc R
C23 C 0.1063(4) -0.1101(2) -0.4484(2) 0.0405(9) Uani 1 1 d .
H23A H 0.1643 -0.0672 -0.451 0.061 Uiso 1 1 calc R
H23B H 0.0267 -0.1106 -0.4882 0.061 Uiso 1 1 calc R
H23C H 0.1549 -0.1588 -0.4453 0.061 Uiso 1 1 calc R
C24 C -0.4360(4) -0.1898(2) -0.46241(19) 0.0339(8) Uani 1 1 d .
C25 C -0.5345(4) -0.2392(2) -0.4394(2) 0.0376(9) Uani 1 1 d .
H25A H -0.6258 -0.2308 -0.4696 0.056 Uiso 1 1 calc R
H25B H -0.5285 -0.2242 -0.3943 0.056 Uiso 1 1 calc R
H25C H -0.5113 -0.2938 -0.44 0.056 Uiso 1 1 calc R
C26 C -0.4764(4) -0.1028(2) -0.4616(2) 0.0465(11) Uani 1 1 d .
H26A H -0.5687 -0.0957 -0.4911 0.07 Uiso 1 1 calc R
H26B H -0.4166 -0.0707 -0.477 0.07 Uiso 1 1 calc R
H26C H -0.4693 -0.0879 -0.4163 0.07 Uiso 1 1 calc R
C27 C -0.4533(4) -0.2105(3) -0.5360(2) 0.0471(10) Uani 1 1 d .
H27A H -0.4249 -0.2639 -0.5383 0.071 Uiso 1 1 calc R
H27B H -0.3983 -0.1759 -0.5524 0.071 Uiso 1 1 calc R
H27C H -0.5473 -0.2049 -0.5634 0.071 Uiso 1 1 calc R
C28 C -0.1167(4) -0.3475(2) -0.4742(2) 0.0359(8) Uani 1 1 d .
C29 C 0.0113(5) -0.3951(3) -0.4703(3) 0.0537(12) Uani 1 1 d .
H29A H -0.0014 -0.4198 -0.5132 0.081 Uiso 1 1 calc R
H29B H 0.0267 -0.4346 -0.4358 0.081 Uiso 1 1 calc R
H29C H 0.0887 -0.3605 -0.4595 0.081 Uiso 1 1 calc R
C30 C -0.2379(5) -0.4043(2) -0.4927(2) 0.0456(10) Uani 1 1 d .
H30A H -0.3191 -0.376 -0.4947 0.068 Uiso 1 1 calc R
H30B H -0.2211 -0.4448 -0.4589 0.068 Uiso 1 1 calc R
H30C H -0.2496 -0.4276 -0.5361 0.068 Uiso 1 1 calc R
C31 C -0.1359(5) -0.2853(3) -0.5290(2) 0.0485(11) Uani 1 1 d .
H31A H -0.15 -0.3105 -0.5719 0.073 Uiso 1 1 calc R
H31B H -0.0561 -0.2527 -0.518 0.073 Uiso 1 1 calc R
H31C H -0.2138 -0.2534 -0.5317 0.073 Uiso 1 1 calc R
C32 C 0.1135(3) -0.27099(19) -0.18899(17) 0.0263(7) Uani 1 1 d .
C33 C 0.2066(4) -0.2005(2) -0.15869(18) 0.0331(8) Uani 1 1 d .
H33A H 0.2744 -0.1956 -0.1804 0.05 Uiso 1 1 calc R
H33B H 0.2506 -0.2087 -0.1109 0.05 Uiso 1 1 calc R
H33C H 0.1529 -0.1534 -0.1658 0.05 Uiso 1 1 calc R
C34 C 0.2028(4) -0.3443(2) -0.1844(2) 0.0338(8) Uani 1 1 d .
H34A H 0.1486 -0.3856 -0.2117 0.051 Uiso 1 1 calc R
H34B H 0.2389 -0.3614 -0.1381 0.051 Uiso 1 1 calc R
H34C H 0.2766 -0.3317 -0.2006 0.051 Uiso 1 1 calc R
C35 C 0.0181(4) -0.2892(2) -0.14975(18) 0.0326(8) Uani 1 1 d .
H35A H -0.0437 -0.2461 -0.1539 0.049 Uiso 1 1 calc R
H35B H 0.0702 -0.2972 -0.1028 0.049 Uiso 1 1 calc R
H35C H -0.0328 -0.336 -0.1677 0.049 Uiso 1 1 calc R
H3 H -0.207(5) -0.097(3) -0.435(2) 0.039 Uiso 1 1 d .
H5 H 0.080(5) -0.257(2) -0.402(2) 0.039 Uiso 1 1 d .
H6 H -0.059(4) -0.354(3) -0.370(2) 0.039 Uiso 1 1 d .
H7 H 0.167(5) -0.299(3) -0.294(2) 0.039 Uiso 1 1 d .

loop_
_atom_site_aniso_label
_atom_site_aniso_U_11
_atom_site_aniso_U_22
_atom_site_aniso_U_33
_atom_site_aniso_U_23
_atom_site_aniso_U_13
_atom_site_aniso_U_12
Mo2 0.01989(12) 0.01752(11) 0.02395(12) 0.00175(9) 0.00665(9) 0.00137(9)
Mo1 0.02266(13) 0.02573(13) 0.03769(16) 0.00698(11) 0.01134(11) -0.00165(10)
S1 0.0232(4) 0.0212(3) 0.0369(4) 0.0072(3) 0.0069(3) 0.0015(3)
P1 0.0179(3) 0.0199(3) 0.0276(4) 0.0035(3) 0.0064(3) 0.0000(3)
N1 0.0189(13) 0.0196(12) 0.0238(13) 0.0040(10) 0.0034(10) -0.0002(10)
O1 0.087(3) 0.0549(19) 0.0462(19) 0.0130(15) 0.0361(18) 0.0238(18)
O2 0.0422(16) 0.0416(16) 0.075(2) 0.0078(15) 0.0346(16) 0.0114(13)
C1 0.0183(14) 0.0221(14) 0.0241(15) -0.0028(12) 0.0028(12) -0.0050(11)
C2 0.0223(15) 0.0270(15) 0.0196(15) 0.0031(12) 0.0043(12) 0.0004(12)
C3 0.0294(17) 0.0231(15) 0.0203(15) 0.0030(12) 0.0055(13) 0.0009(13)
C4 0.0226(15) 0.0220(14) 0.0219(15) 0.0016(11) 0.0082(12) -0.0027(12)
C5 0.0230(15) 0.0248(15) 0.0250(16) -0.0045(12) 0.0128(13) -0.0007(12)
C6 0.0253(16) 0.0238(15) 0.0244(16) -0.0033(13) 0.0082(13) -0.0016(13)
C7 0.0179(14) 0.0190(14) 0.0308(17) -0.0004(12) 0.0077(12) -0.0004(12)
C8 0.0330(18) 0.0323(17) 0.0287(17) -0.0041(14) 0.0114(15) 0.0060(14)
C9 0.0347(19) 0.0213(15) 0.038(2) -0.0067(14) 0.0112(16) 0.0008(13)
C10 0.0338(19) 0.0217(15) 0.0387(19) -0.0016(14) 0.0077(16) 0.0054(13)
C11 0.0290(18) 0.0314(17) 0.040(2) -0.0033(15) 0.0109(15) 0.0079(14)
C12 0.0361(19) 0.0285(17) 0.0352(19) -0.0016(14) 0.0192(16) 0.0039(14)
C13 0.0288(19) 0.042(2) 0.058(3) 0.0020(19) 0.0113(18) -0.0144(16)
C14 0.0276(19) 0.040(2) 0.051(2) 0.0045(18) 0.0006(17) -0.0097(16)
C15 0.038(2) 0.037(2) 0.039(2) 0.0037(16) 0.0025(17) -0.0127(16)
C16 0.036(2) 0.0308(18) 0.054(2) -0.0051(17) 0.0092(18) -0.0104(16)
C17 0.042(2) 0.0288(18) 0.056(3) 0.0075(17) 0.0120(19) -0.0153(16)
C18 0.042(2) 0.0317(18) 0.045(2) 0.0067(16) 0.0242(18) 0.0079(16)
C19 0.0241(17) 0.039(2) 0.050(2) 0.0108(17) 0.0183(16) 0.0024(15)
C20 0.0281(17) 0.0212(15) 0.0335(18) 0.0017(13) 0.0081(14) -0.0059(13)
C21 0.0339(19) 0.0289(17) 0.042(2) 0.0067(15) 0.0032(16) -0.0096(15)
C22 0.038(2) 0.0236(16) 0.0367(19) 0.0070(14) 0.0098(16) -0.0062(14)
C23 0.048(2) 0.038(2) 0.045(2) 0.0025(17) 0.0283(19) -0.0151(17)
C24 0.0246(17) 0.0330(18) 0.037(2) 0.0090(15) 0.0014(15) -0.0015(14)
C25 0.0202(16) 0.039(2) 0.047(2) 0.0142(17) 0.0015(15) 0.0009(14)
C26 0.0296(19) 0.035(2) 0.059(3) 0.0166(18) -0.0070(18) 0.0061(16)
C27 0.036(2) 0.059(3) 0.034(2) 0.0100(19) -0.0043(17) -0.0020(19)
C28 0.039(2) 0.0371(19) 0.036(2) -0.0159(15) 0.0188(17) -0.0094(16)
C29 0.048(3) 0.051(3) 0.068(3) -0.033(2) 0.028(2) -0.009(2)
C30 0.047(2) 0.043(2) 0.048(2) -0.0217(19) 0.0163(19) -0.0165(19)
C31 0.049(2) 0.066(3) 0.031(2) -0.0102(19) 0.0145(18) -0.019(2)
C32 0.0215(15) 0.0265(15) 0.0268(16) 0.0041(13) 0.0026(13) -0.0007(12)
C33 0.0357(19) 0.0285(17) 0.0293(18) 0.0004(13) 0.0030(15) -0.0010(14)
C34 0.0298(18) 0.0278(17) 0.0358(19) 0.0072(14) 0.0002(15) 0.0024(14)
C35 0.0369(19) 0.0343(18) 0.0254(17) 0.0077(14) 0.0089(15) 0.0016(15)

loop_
_atom_type_symbol
_atom_type_description
_atom_type_scat_dispersion_real
_atom_type_scat_dispersion_imag
_atom_type_scat_source
C C 0.0181 0.0091 'International Tables Vol C Tables 4.2.6.8 and 6.1.1.4'
H H 0 0 'International Tables Vol C Tables 4.2.6.8 and 6.1.1.4'
Mo Mo -0.0483 2.7339 'International Tables Vol C Tables 4.2.6.8 and 6.1.1.4'
N N 0.0311 0.018 'International Tables Vol C Tables 4.2.6.8 and 6.1.1.4'
O O 0.0492 0.0322 'International Tables Vol C Tables 4.2.6.8 and 6.1.1.4'
P P 0.2955 0.4335 'International Tables Vol C Tables 4.2.6.8 and 6.1.1.4'
S S 0.3331 0.5567 'International Tables Vol C Tables 4.2.6.8 and 6.1.1.4'

loop_
_geom_angle_atom_site_label_1
_geom_angle_atom_site_label_2
_geom_angle_atom_site_label_3
_geom_angle
C2 Mo2 C1 37.98(11)
C2 Mo2 C10 96.19(13)
C1 Mo2 C10 133.05(12)
C2 Mo2 C11 95.12(13)
C1 Mo2 C11 118.27(13)
C10 Mo2 C11 36.33(14)
C2 Mo2 C3 36.76(12)
C1 Mo2 C3 62.53(11)
C10 Mo2 C3 86.05(13)
C11 Mo2 C3 106.78(13)
C2 Mo2 N1 118.73(11)
C1 Mo2 N1 86.55(10)
C10 Mo2 N1 138.56(11)
C11 Mo2 N1 143.80(12)
C3 Mo2 N1 108.16(11)
C2 Mo2 C4 65.60(11)
C1 Mo2 C4 71.17(11)
C10 Mo2 C4 103.54(13)
C11 Mo2 C4 135.82(12)
C3 Mo2 C4 35.35(12)
N1 Mo2 C4 74.79(10)
C2 Mo2 C12 125.98(13)
C1 Mo2 C12 130.24(12)
C10 Mo2 C12 59.18(13)
C11 Mo2 C12 35.72(13)
C3 Mo2 C12 142.00(12)
N1 Mo2 C12 108.26(11)
C4 Mo2 C12 157.94(12)
C2 Mo2 C9 127.84(12)
C1 Mo2 C9 165.17(12)
C10 Mo2 C9 35.87(13)
C11 Mo2 C9 59.67(13)
C3 Mo2 C9 103.24(12)
N1 Mo2 C9 102.81(11)
C4 Mo2 C9 99.91(12)
C12 Mo2 C9 58.03(13)
C2 Mo2 P1 71.54(9)
C1 Mo2 P1 44.37(8)
C10 Mo2 P1 130.26(10)
C11 Mo2 P1 95.38(10)
C3 Mo2 P1 105.04(8)
N1 Mo2 P1 84.54(7)
C4 Mo2 P1 113.23(8)
C12 Mo2 P1 88.82(9)
C9 Mo2 P1 146.79(10)
C2 Mo2 C8 152.27(12)
C1 Mo2 C8 159.68(12)
C10 Mo2 C8 58.11(13)
C11 Mo2 C8 58.33(13)
C3 Mo2 C8 137.38(12)
N1 Mo2 C8 88.98(11)
C4 Mo2 C8 126.51(12)
C12 Mo2 C8 34.22(13)
C9 Mo2 C8 34.15(13)
P1 Mo2 C8 115.46(9)
C19 Mo1 C18 76.74(16)
C19 Mo1 C13 98.84(16)
C18 Mo1 C13 101.24(17)
C19 Mo1 C14 93.69(16)
C18 Mo1 C14 134.60(17)
C13 Mo1 C14 35.64(15)
C19 Mo1 C17 131.84(16)
C18 Mo1 C17 95.19(16)
C13 Mo1 C17 35.40(15)
C14 Mo1 C17 58.61(14)
C19 Mo1 C15 121.57(16)
C18 Mo1 C15 152.54(15)
C13 Mo1 C15 58.34(16)
C14 Mo1 C15 35.07(16)
C17 Mo1 C15 57.41(14)
C19 Mo1 C16 151.56(16)
C18 Mo1 C16 121.17(15)
C13 Mo1 C16 58.13(15)
C14 Mo1 C16 57.89(15)
C17 Mo1 C16 34.47(15)
C15 Mo1 C16 34.02(14)
C19 Mo1 P1 82.57(11)
C18 Mo1 P1 107.05(12)
C13 Mo1 P1 151.17(12)
C14 Mo1 P1 115.65(11)
C17 Mo1 P1 143.24(12)
C15 Mo1 P1 96.22(10)
C16 Mo1 P1 109.38(11)
C19 Mo1 S1 119.77(11)
C18 Mo1 S1 85.60(12)
C13 Mo1 S1 141.25(12)
C14 Mo1 S1 134.63(12)
C17 Mo1 S1 106.49(11)
C15 Mo1 S1 99.66(11)
C16 Mo1 S1 85.51(10)
P1 Mo1 S1 48.61(3)
P1 S1 Mo1 63.25(3)
C1 P1 S1 112.13(11)
C1 P1 Mo2 63.53(10)
S1 P1 Mo2 127.07(4)
C1 P1 Mo1 136.62(10)
S1 P1 Mo1 68.14(3)
Mo2 P1 Mo1 153.01(4)
C7 N1 C32 116.9(3)
C7 N1 Mo2 110.9(2)
C32 N1 Mo2 132.2(2)
C2 C1 C6 121.6(3)
C2 C1 P1 113.6(2)
C6 C1 P1 122.2(2)
C2 C1 Mo2 69.11(17)
C6 C1 Mo2 112.1(2)
P1 C1 Mo2 72.09(11)
C3 C2 C1 110.0(3)
C3 C2 C24 120.0(3)
C1 C2 C24 127.9(3)
C3 C2 Mo2 73.92(19)
C1 C2 Mo2 72.91(17)
C24 C2 Mo2 132.9(3)
C4 C3 C2 122.5(3)
C4 C3 Mo2 75.21(18)
C2 C3 Mo2 69.32(18)
C4 C3 H3 117(3)
C2 C3 H3 120(3)
Mo2 C3 H3 120(3)
C3 C4 C20 119.2(3)
C3 C4 C5 120.8(3)
C20 C4 C5 113.6(3)
C3 C4 Mo2 69.45(19)
C20 C4 Mo2 129.5(2)
C5 C4 Mo2 96.31(19)
C7 C5 C4 109.5(3)
C7 C5 C6 104.7(3)
C4 C5 C6 112.4(3)
C7 C5 H5 107(3)
C4 C5 H5 114(3)
C6 C5 H5 109(3)
C1 C6 C28 118.4(3)
C1 C6 C5 106.8(2)
C28 C6 C5 114.7(3)
C1 C6 H6 107(3)
C28 C6 H6 107(3)
C5 C6 H6 101(3)
N1 C7 C5 119.7(3)
N1 C7 H7 120(3)
C5 C7 H7 120(3)
C9 C8 C12 108.9(3)
C9 C8 Mo2 70.5(2)
C12 C8 Mo2 70.5(2)
C9 C8 H8 125.5
C12 C8 H8 125.5
Mo2 C8 H8 125.1
C8 C9 C10 107.4(3)
C8 C9 Mo2 75.3(2)
C10 C9 Mo2 68.95(19)
C8 C9 H9 126.3
C10 C9 H9 126.3
Mo2 C9 H9 121.2
C11 C10 C9 108.2(3)
C11 C10 Mo2 71.86(19)
C9 C10 Mo2 75.18(19)
C11 C10 H10 125.9
C9 C10 H10 125.9
Mo2 C10 H10 118.9
C10 C11 C12 107.3(3)
C10 C11 Mo2 71.8(2)
C12 C11 Mo2 75.2(2)
C10 C11 H11 126.4
C12 C11 H11 126.4
Mo2 C11 H11 118.6
C8 C12 C11 108.2(3)
C8 C12 Mo2 75.3(2)
C11 C12 Mo2 69.0(2)
C8 C12 H12 125.9
C11 C12 H12 125.9
Mo2 C12 H12 121.4
C14 C13 C17 107.5(4)
C14 C13 Mo1 72.3(2)
C17 C13 Mo1 73.9(2)
C14 C13 H13 126.3
C17 C13 H13 126.3
Mo1 C13 H13 119.4
C15 C14 C13 107.7(4)
C15 C14 Mo1 74.9(2)
C13 C14 Mo1 72.0(2)
C15 C14 H14 126.1
C13 C14 H14 126.1
Mo1 C14 H14 118.9
C16 C15 C14 108.7(4)
C16 C15 Mo1 74.3(2)
C14 C15 Mo1 70.1(2)
C16 C15 H15 125.6
C14 C15 H15 125.6
Mo1 C15 H15 121.6
C15 C16 C17 107.7(4)
C15 C16 Mo1 71.7(2)
C17 C16 Mo1 70.5(2)
C15 C16 H16 126.1
C17 C16 H16 126.1
Mo1 C16 H16 123.3
C16 C17 C13 108.4(4)
C16 C17 Mo1 75.0(2)
C13 C17 Mo1 70.7(2)
C16 C17 H17 125.8
C13 C17 H17 125.8
Mo1 C17 H17 120.3
O1 C18 Mo1 177.8(4)
O2 C19 Mo1 179.1(4)
C21 C20 C22 107.7(3)
C21 C20 C23 108.6(3)
C22 C20 C23 106.3(3)
C21 C20 C4 112.1(3)
C22 C20 C4 112.6(3)
C23 C20 C4 109.3(3)
C20 C21 H21A 109.5
C20 C21 H21B 109.5
H21A C21 H21B 109.5
C20 C21 H21C 109.5
H21A C21 H21C 109.5
H21B C21 H21C 109.5
C20 C22 H22A 109.5
C20 C22 H22B 109.5
H22A C22 H22B 109.5
C20 C22 H22C 109.5
H22A C22 H22C 109.5
H22B C22 H22C 109.5
C20 C23 H23A 109.5
C20 C23 H23B 109.5
H23A C23 H23B 109.5
C20 C23 H23C 109.5
H23A C23 H23C 109.5
H23B C23 H23C 109.5
C25 C24 C27 108.9(3)
C25 C24 C26 108.2(3)
C27 C24 C26 106.9(3)
C25 C24 C2 112.0(3)
C27 C24 C2 108.2(3)
C26 C24 C2 112.4(3)
C24 C25 H25A 109.5
C24 C25 H25B 109.5
H25A C25 H25B 109.5
C24 C25 H25C 109.5
H25A C25 H25C 109.5
H25B C25 H25C 109.5
C24 C26 H26A 109.5
C24 C26 H26B 109.5
H26A C26 H26B 109.5
C24 C26 H26C 109.5
H26A C26 H26C 109.5
H26B C26 H26C 109.5
C24 C27 H27A 109.5
C24 C27 H27B 109.5
H27A C27 H27B 109.5
C24 C27 H27C 109.5
H27A C27 H27C 109.5
H27B C27 H27C 109.5
C31 C28 C30 110.9(4)
C31 C28 C29 107.5(4)
C30 C28 C29 107.9(3)
C31 C28 C6 113.4(3)
C30 C28 C6 108.5(3)
C29 C28 C6 108.4(3)
C28 C29 H29A 109.5
C28 C29 H29B 109.5
H29A C29 H29B 109.5
C28 C29 H29C 109.5
H29A C29 H29C 109.5
H29B C29 H29C 109.5
C28 C30 H30A 109.5
C28 C30 H30B 109.5
H30A C30 H30B 109.5
C28 C30 H30C 109.5
H30A C30 H30C 109.5
H30B C30 H30C 109.5
C28 C31 H31A 109.5
C28 C31 H31B 109.5
H31A C31 H31B 109.5
C28 C31 H31C 109.5
H31A C31 H31C 109.5
H31B C31 H31C 109.5
C35 C32 N1 111.5(3)
C35 C32 C33 111.8(3)
N1 C32 C33 105.9(3)
C35 C32 C34 106.9(3)
N1 C32 C34 112.0(3)
C33 C32 C34 108.8(3)
C32 C33 H33A 109.5
C32 C33 H33B 109.5
H33A C33 H33B 109.5
C32 C33 H33C 109.5
H33A C33 H33C 109.5
H33B C33 H33C 109.5
C32 C34 H34A 109.5
C32 C34 H34B 109.5
H34A C34 H34B 109.5
C32 C34 H34C 109.5
H34A C34 H34C 109.5
H34B C34 H34C 109.5
C32 C35 H35A 109.5
C32 C35 H35B 109.5
H35A C35 H35B 109.5
C32 C35 H35C 109.5
H35A C35 H35C 109.5
H35B C35 H35C 109.5

loop_
_geom_bond_atom_site_label_1
_geom_bond_atom_site_label_2
_geom_bond_distance
Mo2 C2 2.218(3)
Mo2 C1 2.269(3)
Mo2 C10 2.274(3)
Mo2 C11 2.275(4)
Mo2 C3 2.278(3)
Mo2 N1 2.287(3)
Mo2 C4 2.352(3)
Mo2 C12 2.356(4)
Mo2 C9 2.356(3)
Mo2 P1 2.4122(8)
Mo2 C8 2.418(3)
Mo1 C19 1.943(4)
Mo1 C18 1.951(4)
Mo1 C13 2.304(4)
Mo1 C14 2.307(4)
Mo1 C17 2.345(4)
Mo1 C15 2.369(4)
Mo1 C16 2.402(4)
Mo1 P1 2.4401(8)
Mo1 S1 2.5360(9)
S1 P1 2.0502(11)
P1 C1 1.773(3)
N1 C7 1.277(4)
N1 C32 1.517(4)
O1 C18 1.161(5)
O2 C19 1.163(5)
C1 C2 1.461(4)
C1 C6 1.516(5)
C2 C3 1.419(5)
C2 C24 1.568(5)
C3 C4 1.408(5)
C3 H3 0.98(4)
C4 C20 1.543(4)
C4 C5 1.546(4)
C5 C7 1.484(5)
C5 C6 1.559(4)
C5 H5 0.95(5)
C6 C28 1.556(5)
C6 H6 0.98(4)
C7 H7 0.93(5)
C8 C9 1.403(5)
C8 C12 1.406(5)
C8 H8 0.93
C9 C10 1.428(5)
C9 H9 0.93
C10 C11 1.418(6)
C10 H10 0.93
C11 C12 1.422(5)
C11 H11 0.93
C12 H12 0.93
C13 C14 1.411(6)
C13 C17 1.414(6)
C13 H13 0.93
C14 C15 1.410(7)
C14 H14 0.93
C15 C16 1.396(6)
C15 H15 0.93
C16 C17 1.408(6)
C16 H16 0.93
C17 H17 0.93
C20 C21 1.528(5)
C20 C22 1.539(5)
C20 C23 1.541(5)
C21 H21A 0.96
C21 H21B 0.96
C21 H21C 0.96
C22 H22A 0.96
C22 H22B 0.96
C22 H22C 0.96
C23 H23A 0.96
C23 H23B 0.96
C23 H23C 0.96
C24 C25 1.519(5)
C24 C27 1.530(6)
C24 C26 1.538(5)
C25 H25A 0.96
C25 H25B 0.96
C25 H25C 0.96
C26 H26A 0.96
C26 H26B 0.96
C26 H26C 0.96
C27 H27A 0.96
C27 H27B 0.96
C27 H27C 0.96
C28 C31 1.523(6)
C28 C30 1.531(5)
C28 C29 1.536(6)
C29 H29A 0.96
C29 H29B 0.96
C29 H29C 0.96
C30 H30A 0.96
C30 H30B 0.96
C30 H30C 0.96
C31 H31A 0.96
C31 H31B 0.96
C31 H31C 0.96
C32 C35 1.515(5)
C32 C33 1.538(5)
C32 C34 1.538(5)
C33 H33A 0.96
C33 H33B 0.96
C33 H33C 0.96
C34 H34A 0.96
C34 H34B 0.96
C34 H34C 0.96
C35 H35A 0.96
C35 H35B 0.96
C35 H35C 0.96
